data_4315516
loop_
_publ_author_name
'Hyun Young Kwak'
'Dae Won Ryu'
'Jin Wuk Lee'
'Jung Hee Yoon'
'Hyoung Chan Kim'
'Eui Kwan Koh'
'Jamin Krinsky'
'Chang Seop Hong'

_publ_section_title
;
 Cyanide-Bridged Fe(III)-Mn(III) Bimetallic Systems Assembled from
 thefac-Fe Tricyanide and Mn Schiff bases: Structures, Magnetic
 Properties, and Density Functional Theory Calculations
;
_journal_name_full 'Inorganic Chemistry'
_journal_page_first 4632
_journal_page_last 4642
_journal_paper_doi 10.1021/ic100301q
_journal_volume 49
_journal_year 2010
_chemical_formula_sum 'C40 H40 B Fe Mn N11 O4'
_chemical_formula_weight 860.43
_chemical_name_systematic
;
 ?
;
_space_group_IT_number 14
_symmetry_cell_setting monoclinic
_symmetry_space_group_name_Hall '-P 2yn'
_symmetry_space_group_name_H-M 'P 1 21/n 1'
_atom_sites_solution_hydrogens geom
_atom_sites_solution_primary direct
_atom_sites_solution_secondary difmap
_audit_creation_method SHELXL-97
_cell_angle_alpha 90.00
_cell_angle_beta 111.9120(10)
_cell_angle_gamma 90.00
_cell_formula_units_Z 4
_cell_length_a 14.2604(3)
_cell_length_b 17.9056(4)
_cell_length_c 17.3380(4)
_cell_measurement_reflns_used 4687
_cell_measurement_temperature 293(2)
_cell_measurement_theta_max 25.1745
_cell_measurement_theta_min 2.6035
_cell_volume 4107.28(16)
_computing_cell_refinement 'Bruker SMART APEX II'
_computing_data_collection 'Bruker SMART APEX II'
_computing_data_reduction 'Bruker SAINT'
_computing_molecular_graphics WingX
_computing_publication_material WingX
_computing_structure_refinement 'SHELXL-97 (Sheldrick, 1997)'
_computing_structure_solution SHELXTL
_diffrn_ambient_temperature 293(2)
_diffrn_measured_fraction_theta_full 0.995
_diffrn_measured_fraction_theta_max 0.995
_diffrn_measurement_device_type 'CCD area detector'
_diffrn_measurement_method 'omega & phi scans'
_diffrn_radiation_monochromator graphite
_diffrn_radiation_source 'fine-focus sealed tube'
_diffrn_radiation_type MoK\a
_diffrn_radiation_wavelength 0.71073
_diffrn_reflns_av_R_equivalents 0.0891
_diffrn_reflns_av_sigmaI/netI 0.0995
_diffrn_reflns_limit_h_max 19
_diffrn_reflns_limit_h_min -18
_diffrn_reflns_limit_k_max 23
_diffrn_reflns_limit_k_min -20
_diffrn_reflns_limit_l_max 23
_diffrn_reflns_limit_l_min -23
_diffrn_reflns_number 39953
_diffrn_reflns_theta_full 28.34
_diffrn_reflns_theta_max 28.34
_diffrn_reflns_theta_min 1.59
_exptl_absorpt_coefficient_mu 0.716
_exptl_absorpt_correction_T_max 0.9530
_exptl_absorpt_correction_T_min 0.8625
_exptl_absorpt_correction_type multi-scan
_exptl_absorpt_process_details sadabs
_exptl_crystal_colour red
_exptl_crystal_density_diffrn 1.391
_exptl_crystal_density_method 'not measured'
_exptl_crystal_description block
_exptl_crystal_F_000 1780
_exptl_crystal_size_max 0.21
_exptl_crystal_size_mid 0.19
_exptl_crystal_size_min 0.07
_refine_diff_density_max 1.046
_refine_diff_density_min -0.848
_refine_diff_density_rms 0.092
_refine_ls_extinction_method none
_refine_ls_goodness_of_fit_ref 1.014
_refine_ls_hydrogen_treatment constr
_refine_ls_matrix_type full
_refine_ls_number_parameters 527
_refine_ls_number_reflns 10191
_refine_ls_number_restraints 0
_refine_ls_restrained_S_all 1.014
_refine_ls_R_factor_all 0.1252
_refine_ls_R_factor_gt 0.0615
_refine_ls_shift/su_max 0.001
_refine_ls_shift/su_mean 0.000
_refine_ls_structure_factor_coef Fsqd
_refine_ls_weighting_details 'calc w=1/[\s^2^(Fo^2^)+(0.0677P)^2^+2.3246P] where P=(Fo^2^+2Fc^2^)/3'
_refine_ls_weighting_scheme calc
_refine_ls_wR_factor_gt 0.1333
_refine_ls_wR_factor_ref 0.1594
_reflns_number_gt 6031
_reflns_number_total 10191
_reflns_threshold_expression >2sigma(I)
_cod_data_source_file ic100301q_si_004.cif
_cod_data_source_block p2(1)-n
_cod_depositor_comments
;
The following automatic conversions were performed:

'_symmetry_cell_setting' value 'Monoclinic' changed to 'monoclinic'
according to the built-in table from CIF Core dictionary named
'cif_core.dic' version 2.4.1 from 2010-06-29.

Automatic conversion script
Id: cif_fix_values 1646 2011-03-28 12:23:43Z adriana 
;
_cod_database_code 4315516

loop_
_symmetry_equiv_pos_as_xyz
'x, y, z'
'-x+1/2, y+1/2, -z+1/2'
'-x, -y, -z'
'x-1/2, -y-1/2, z-1/2'

loop_
_atom_site_label
_atom_site_type_symbol
_atom_site_fract_x
_atom_site_fract_y
_atom_site_fract_z
_atom_site_U_iso_or_equiv
_atom_site_adp_type
_atom_site_occupancy
_atom_site_symmetry_multiplicity
_atom_site_calc_flag
_atom_site_refinement_flags
_atom_site_disorder_assembly
_atom_site_disorder_group
Fe1 Fe 1.21824(4) 0.93070(3) 0.92515(3) 0.01924(14) Uani 1 1 d . . .
C1 C 1.0863(3) 0.9185(2) 0.8415(2) 0.0205(8) Uani 1 1 d . . .
N1 N 1.0085(2) 0.91006(18) 0.78912(19) 0.0262(7) Uani 1 1 d . . .
C2 C 1.2185(3) 0.8246(2) 0.9445(2) 0.0244(8) Uani 1 1 d . . .
N2 N 1.2199(3) 0.7621(2) 0.9582(2) 0.0356(9) Uani 1 1 d . . .
C3 C 1.2676(3) 0.9108(2) 0.8372(2) 0.0248(9) Uani 1 1 d . . .
N3 N 1.2938(3) 0.8976(2) 0.7840(2) 0.0370(9) Uani 1 1 d . . .
N4 N 1.1641(2) 0.95104(17) 1.01237(18) 0.0212(7) Uani 1 1 d . . .
N5 N 1.2063(2) 1.00646(17) 1.06854(19) 0.0246(7) Uani 1 1 d . . .
C4 C 1.0886(3) 0.9225(2) 1.0303(2) 0.0258(8) Uani 1 1 d . . .
H4 H 1.0469 0.8838 1.0011 0.031 Uiso 1 1 calc R . .
C5 C 1.0808(3) 0.9583(2) 1.0982(2) 0.0291(9) Uani 1 1 d . . .
H5 H 1.0348 0.9485 1.1233 0.035 Uiso 1 1 calc R . .
C6 C 1.1563(3) 1.0118(2) 1.1207(2) 0.0303(9) Uani 1 1 d . . .
H6 H 1.1702 1.0456 1.1643 0.036 Uiso 1 1 calc R . .
N6 N 1.3572(2) 0.94132(17) 1.00889(18) 0.0225(7) Uani 1 1 d . . .
N7 N 1.3789(2) 0.99806(18) 1.06516(19) 0.0251(7) Uani 1 1 d . . .
C7 C 1.4431(3) 0.9039(2) 1.0227(2) 0.0265(9) Uani 1 1 d . . .
H7 H 1.4497 0.8621 0.9932 0.032 Uiso 1 1 calc R . .
C8 C 1.5212(3) 0.9370(2) 1.0880(2) 0.0305(9) Uani 1 1 d . . .
H8 H 1.5886 0.9223 1.1101 0.037 Uiso 1 1 calc R . .
C9 C 1.4778(3) 0.9961(2) 1.1130(2) 0.0295(9) Uani 1 1 d . . .
H9 H 1.5113 1.0291 1.1558 0.035 Uiso 1 1 calc R . .
N8 N 1.2178(2) 1.03989(17) 0.90634(18) 0.0229(7) Uani 1 1 d . . .
N9 N 1.2547(2) 1.08708(17) 0.97325(19) 0.0252(7) Uani 1 1 d . . .
C10 C 1.1890(3) 1.0828(2) 0.8382(2) 0.0268(9) Uani 1 1 d . . .
H10 H 1.1607 1.0650 0.7840 0.032 Uiso 1 1 calc R . .
C11 C 1.2070(3) 1.1577(2) 0.8598(3) 0.0311(9) Uani 1 1 d . . .
H11 H 1.1943 1.1986 0.8244 0.037 Uiso 1 1 calc R . .
C12 C 1.2483(3) 1.1576(2) 0.9461(3) 0.0322(10) Uani 1 1 d . . .
H12 H 1.2681 1.1998 0.9797 0.039 Uiso 1 1 calc R . .
B1 B 1.2937(3) 1.0527(2) 1.0619(3) 0.0261(10) Uani 1 1 d . . .
H1 H 1.3173 1.0910 1.1053 0.031 Uiso 1 1 calc R . .
Mn1 Mn 0.89300(4) 0.89425(3) 0.66006(3) 0.02065(14) Uani 1 1 d . . .
N10 N 1.0061(2) 0.86896(18) 0.62342(19) 0.0242(7) Uani 1 1 d . . .
N11 N 0.8872(2) 0.78433(17) 0.67497(19) 0.0238(7) Uani 1 1 d . . .
O1 O 0.89882(18) 0.99493(14) 0.63153(16) 0.0252(6) Uani 1 1 d . . .
O2 O 0.78593(17) 0.90712(14) 0.69706(16) 0.0230(6) Uani 1 1 d . . .
C13 C 0.7101(3) 0.8598(2) 0.6822(2) 0.0223(8) Uani 1 1 d . . .
C14 C 0.6154(3) 0.8919(2) 0.6776(2) 0.0234(8) Uani 1 1 d . . .
C15 C 0.6054(3) 0.9692(2) 0.6853(2) 0.0275(9) Uani 1 1 d . . .
H15 H 0.6603 1.0004 0.6928 0.033 Uiso 1 1 calc R . .
C16 C 0.5153(3) 0.9992(2) 0.6818(3) 0.0328(10) Uani 1 1 d . . .
H16 H 0.5088 1.0507 0.6851 0.039 Uiso 1 1 calc R . .
C17 C 0.4331(3) 0.9526(3) 0.6731(3) 0.0365(10) Uani 1 1 d . . .
H17 H 0.3734 0.9730 0.6736 0.044 Uiso 1 1 calc R . .
C18 C 0.4403(3) 0.8778(3) 0.6641(3) 0.0372(11) Uani 1 1 d . . .
H18 H 0.3845 0.8477 0.6570 0.045 Uiso 1 1 calc R . .
C19 C 0.5315(3) 0.8445(2) 0.6653(2) 0.0296(9) Uani 1 1 d . . .
C20 C 0.5410(3) 0.7675(2) 0.6541(3) 0.0383(11) Uani 1 1 d . . .
H20 H 0.4852 0.7365 0.6436 0.046 Uiso 1 1 calc R . .
C21 C 0.6297(3) 0.7377(2) 0.6583(3) 0.0330(10) Uani 1 1 d . . .
H21 H 0.6336 0.6865 0.6512 0.040 Uiso 1 1 calc R . .
C22 C 0.7181(3) 0.7824(2) 0.6734(2) 0.0248(8) Uani 1 1 d . . .
C23 C 0.8123(3) 0.7457(2) 0.6798(2) 0.0249(8) Uani 1 1 d . . .
C24 C 0.8214(3) 0.6624(2) 0.6923(3) 0.0366(10) Uani 1 1 d . . .
H24A H 0.8086 0.6383 0.6399 0.055 Uiso 1 1 calc R . .
H24B H 0.7729 0.6455 0.7148 0.055 Uiso 1 1 calc R . .
H24C H 0.8883 0.6502 0.7302 0.055 Uiso 1 1 calc R . .
C25 C 0.9832(3) 0.7503(2) 0.6797(3) 0.0324(10) Uani 1 1 d . . .
H25A H 0.9745 0.6971 0.6690 0.039 Uiso 1 1 calc R . .
H25B H 1.0347 0.7576 0.7346 0.039 Uiso 1 1 calc R . .
C26 C 1.0142(3) 0.7876(2) 0.6151(3) 0.0346(10) Uani 1 1 d . . .
H26A H 1.0832 0.7741 0.6233 0.041 Uiso 1 1 calc R . .
H26B H 0.9704 0.7716 0.5599 0.041 Uiso 1 1 calc R . .
C27 C 1.0663(3) 0.9155(2) 0.6062(2) 0.0238(8) Uani 1 1 d . . .
C28 C 1.1453(3) 0.8868(2) 0.5752(2) 0.0317(10) Uani 1 1 d . . .
H28A H 1.2064 0.8760 0.6217 0.048 Uiso 1 1 calc R . .
H28B H 1.1586 0.9239 0.5407 0.048 Uiso 1 1 calc R . .
H28C H 1.1211 0.8420 0.5434 0.048 Uiso 1 1 calc R . .
C29 C 1.0604(3) 0.9953(2) 0.6179(2) 0.0248(8) Uani 1 1 d . . .
C30 C 1.1421(3) 1.0423(2) 0.6169(2) 0.0310(9) Uani 1 1 d . . .
H30 H 1.1977 1.0197 0.6109 0.037 Uiso 1 1 calc R . .
C31 C 1.1420(3) 1.1172(2) 0.6242(3) 0.0341(10) Uani 1 1 d . . .
H31 H 1.1970 1.1448 0.6236 0.041 Uiso 1 1 calc R . .
C32 C 1.0589(3) 1.1540(2) 0.6326(2) 0.0289(9) Uani 1 1 d . . .
C33 C 1.0541(3) 1.2327(2) 0.6382(3) 0.0362(10) Uani 1 1 d . . .
H33 H 1.1082 1.2616 0.6380 0.043 Uiso 1 1 calc R . .
C34 C 0.9720(3) 1.2664(2) 0.6438(3) 0.0401(11) Uani 1 1 d . . .
H34 H 0.9698 1.3182 0.6469 0.048 Uiso 1 1 calc R . .
C35 C 0.8897(3) 1.2237(2) 0.6452(3) 0.0378(10) Uani 1 1 d . . .
H35 H 0.8334 1.2474 0.6485 0.045 Uiso 1 1 calc R . .
C36 C 0.8922(3) 1.1484(2) 0.6415(2) 0.0296(9) Uani 1 1 d . . .
H36 H 0.8377 1.1209 0.6433 0.036 Uiso 1 1 calc R . .
C37 C 0.9759(3) 1.1108(2) 0.6351(2) 0.0237(8) Uani 1 1 d . . .
C38 C 0.9781(3) 1.0310(2) 0.6289(2) 0.0230(8) Uani 1 1 d . . .
O3 O 0.77499(19) 0.87653(15) 0.53204(16) 0.0285(6) Uani 1 1 d . . .
H3 H 0.7600 0.8350 0.5112 0.043 Uiso 1 1 calc R . .
C39 C 0.6916(3) 0.9267(3) 0.4949(3) 0.0437(12) Uani 1 1 d . . .
H39A H 0.6389 0.9152 0.5149 0.066 Uiso 1 1 calc R . .
H39B H 0.6663 0.9212 0.4356 0.066 Uiso 1 1 calc R . .
H39C H 0.7139 0.9772 0.5095 0.066 Uiso 1 1 calc R . .
O4 O -0.0003(5) 0.2980(4) 0.1237(4) 0.159(3) Uani 1 1 d . . .
C40 C 0.0780(10) 0.2640(10) 0.0856(6) 0.241(9) Uani 1 1 d . . .

loop_
_atom_site_aniso_label
_atom_site_aniso_U_11
_atom_site_aniso_U_22
_atom_site_aniso_U_33
_atom_site_aniso_U_23
_atom_site_aniso_U_13
_atom_site_aniso_U_12
Fe1 0.0164(3) 0.0212(3) 0.0181(3) -0.0008(2) 0.0042(2) 0.0029(2)
C1 0.027(2) 0.0184(19) 0.0202(18) -0.0032(15) 0.0131(16) 0.0022(14)
N1 0.0209(17) 0.0311(19) 0.0239(17) -0.0081(14) 0.0053(14) -0.0012(13)
C2 0.0203(19) 0.029(2) 0.0233(19) -0.0013(17) 0.0073(15) 0.0024(15)
N2 0.040(2) 0.026(2) 0.038(2) 0.0008(17) 0.0104(17) 0.0045(15)
C3 0.0176(19) 0.028(2) 0.025(2) 0.0005(17) 0.0026(16) 0.0040(14)
N3 0.034(2) 0.049(2) 0.0295(19) -0.0022(18) 0.0136(16) 0.0060(17)
N4 0.0191(16) 0.0225(17) 0.0204(15) -0.0036(13) 0.0058(13) 0.0029(12)
N5 0.0271(17) 0.0244(18) 0.0198(16) -0.0031(14) 0.0059(13) 0.0021(13)
C4 0.0217(19) 0.029(2) 0.0250(19) 0.0004(17) 0.0070(16) 0.0032(15)
C5 0.030(2) 0.034(2) 0.027(2) 0.0055(18) 0.0146(17) 0.0122(17)
C6 0.036(2) 0.030(2) 0.024(2) -0.0009(18) 0.0092(18) 0.0137(17)
N6 0.0213(16) 0.0232(17) 0.0200(15) 0.0003(14) 0.0043(13) 0.0007(12)
N7 0.0215(17) 0.0284(18) 0.0208(16) -0.0009(14) 0.0026(13) -0.0019(13)
C7 0.022(2) 0.028(2) 0.029(2) 0.0052(17) 0.0085(16) 0.0038(15)
C8 0.023(2) 0.036(2) 0.027(2) 0.0075(19) 0.0029(16) 0.0002(17)
C9 0.023(2) 0.034(2) 0.023(2) 0.0048(18) -0.0006(16) -0.0076(17)
N8 0.0202(16) 0.0243(17) 0.0210(16) -0.0019(14) 0.0041(13) 0.0012(12)
N9 0.0274(17) 0.0214(17) 0.0220(16) -0.0030(14) 0.0039(13) 0.0026(13)
C10 0.022(2) 0.033(2) 0.0214(19) 0.0054(17) 0.0031(15) 0.0061(16)
C11 0.034(2) 0.026(2) 0.031(2) 0.0089(18) 0.0087(18) 0.0058(17)
C12 0.039(2) 0.020(2) 0.033(2) -0.0054(18) 0.0078(18) -0.0024(17)
B1 0.030(2) 0.023(2) 0.018(2) -0.0068(18) 0.0021(18) -0.0026(18)
Mn1 0.0161(3) 0.0204(3) 0.0249(3) -0.0025(2) 0.0071(2) -0.0001(2)
N10 0.0187(16) 0.0254(17) 0.0274(17) -0.0026(15) 0.0075(13) 0.0016(12)
N11 0.0255(17) 0.0198(16) 0.0239(16) -0.0016(14) 0.0067(13) 0.0026(13)
O1 0.0171(13) 0.0214(14) 0.0367(15) -0.0016(12) 0.0096(11) -0.0013(10)
O2 0.0162(13) 0.0252(14) 0.0276(14) -0.0056(11) 0.0081(11) -0.0030(10)
C13 0.0211(19) 0.025(2) 0.0182(18) -0.0008(16) 0.0049(15) -0.0062(15)
C14 0.0178(18) 0.029(2) 0.0224(19) -0.0013(17) 0.0063(15) -0.0012(15)
C15 0.0185(19) 0.035(2) 0.029(2) -0.0005(19) 0.0091(16) -0.0018(16)
C16 0.024(2) 0.034(2) 0.039(2) -0.001(2) 0.0089(18) 0.0001(17)
C17 0.017(2) 0.053(3) 0.039(2) 0.009(2) 0.0101(18) 0.0045(18)
C18 0.022(2) 0.042(3) 0.047(3) 0.009(2) 0.0122(19) -0.0043(18)
C19 0.022(2) 0.037(2) 0.029(2) 0.0021(19) 0.0083(17) -0.0047(17)
C20 0.030(2) 0.035(3) 0.050(3) 0.000(2) 0.015(2) -0.0122(18)
C21 0.032(2) 0.028(2) 0.038(2) 0.0003(19) 0.0122(19) -0.0071(17)
C22 0.023(2) 0.027(2) 0.0232(19) 0.0018(17) 0.0068(15) -0.0043(15)
C23 0.026(2) 0.022(2) 0.0236(19) -0.0008(17) 0.0052(16) -0.0020(15)
C24 0.030(2) 0.027(2) 0.046(3) 0.001(2) 0.007(2) -0.0022(17)
C25 0.028(2) 0.025(2) 0.043(2) 0.0013(19) 0.0112(19) 0.0076(17)
C26 0.032(2) 0.030(2) 0.048(3) -0.009(2) 0.023(2) 0.0023(18)
C27 0.0179(18) 0.032(2) 0.0186(18) -0.0015(16) 0.0036(15) 0.0014(15)
C28 0.023(2) 0.045(3) 0.028(2) -0.004(2) 0.0102(17) 0.0030(17)
C29 0.0208(19) 0.033(2) 0.0201(19) 0.0006(17) 0.0072(15) -0.0012(16)
C30 0.025(2) 0.039(3) 0.031(2) 0.000(2) 0.0133(17) -0.0027(17)
C31 0.028(2) 0.042(3) 0.035(2) 0.003(2) 0.0150(18) -0.0107(18)
C32 0.030(2) 0.034(2) 0.0196(19) 0.0033(18) 0.0063(16) -0.0067(17)
C33 0.042(3) 0.030(2) 0.032(2) 0.005(2) 0.0086(19) -0.0128(19)
C34 0.054(3) 0.023(2) 0.038(3) 0.003(2) 0.011(2) -0.002(2)
C35 0.042(3) 0.031(2) 0.038(3) 0.002(2) 0.012(2) 0.0037(19)
C36 0.032(2) 0.024(2) 0.031(2) 0.0022(18) 0.0104(18) 0.0003(16)
C37 0.0233(19) 0.027(2) 0.0187(18) -0.0019(17) 0.0051(15) -0.0042(15)
C38 0.0177(18) 0.029(2) 0.0195(18) -0.0002(17) 0.0037(15) -0.0029(15)
O3 0.0264(15) 0.0281(16) 0.0261(15) -0.0034(13) 0.0042(11) 0.0003(11)
C39 0.036(3) 0.049(3) 0.041(3) 0.007(2) 0.008(2) 0.006(2)
O4 0.141(6) 0.137(6) 0.137(6) 0.013(4) -0.018(5) -0.055(4)
C40 0.175(11) 0.47(2) 0.114(8) -0.145(12) 0.094(8) -0.168(14)

loop_
_atom_type_symbol
_atom_type_description
_atom_type_scat_dispersion_real
_atom_type_scat_dispersion_imag
_atom_type_scat_source
C C 0.0033 0.0016 'International Tables Vol C Tables 4.2.6.8 and 6.1.1.4'
H H 0.0000 0.0000 'International Tables Vol C Tables 4.2.6.8 and 6.1.1.4'
B B 0.0013 0.0007 'International Tables Vol C Tables 4.2.6.8 and 6.1.1.4'
N N 0.0061 0.0033 'International Tables Vol C Tables 4.2.6.8 and 6.1.1.4'
O O 0.0106 0.0060 'International Tables Vol C Tables 4.2.6.8 and 6.1.1.4'
Mn Mn 0.3368 0.7283 'International Tables Vol C Tables 4.2.6.8 and 6.1.1.4'
Fe Fe 0.3463 0.8444 'International Tables Vol C Tables 4.2.6.8 and 6.1.1.4'

loop_
_geom_angle_atom_site_label_1
_geom_angle_atom_site_label_2
_geom_angle_atom_site_label_3
_geom_angle
_geom_angle_site_symmetry_1
_geom_angle_site_symmetry_3
_geom_angle_publ_flag
C1 Fe1 C2 87.52(15) . . ?
C1 Fe1 C3 85.69(15) . . ?
C2 Fe1 C3 88.71(16) . . ?
C1 Fe1 N4 92.70(14) . . ?
C2 Fe1 N4 91.41(15) . . ?
C3 Fe1 N4 178.38(13) . . ?
C1 Fe1 N6 177.71(14) . . ?
C2 Fe1 N6 91.75(14) . . ?
C3 Fe1 N6 92.12(14) . . ?
N4 Fe1 N6 89.49(12) . . ?
C1 Fe1 N8 92.66(13) . . ?
C2 Fe1 N8 179.44(15) . . ?
C3 Fe1 N8 91.82(15) . . ?
N4 Fe1 N8 88.06(13) . . ?
N6 Fe1 N8 88.09(12) . . ?
N1 C1 Fe1 177.5(3) . . ?
C1 N1 Mn1 159.0(3) . . ?
N2 C2 Fe1 178.1(4) . . ?
N3 C3 Fe1 177.7(4) . . ?
C4 N4 N5 107.1(3) . . ?
C4 N4 Fe1 133.7(3) . . ?
N5 N4 Fe1 119.2(2) . . ?
C6 N5 N4 109.2(3) . . ?
C6 N5 B1 131.2(3) . . ?
N4 N5 B1 119.6(3) . . ?
N4 C4 C5 110.6(4) . . ?
C4 C5 C6 105.1(4) . . ?
N5 C6 C5 108.2(3) . . ?
C7 N6 N7 107.3(3) . . ?
C7 N6 Fe1 133.0(3) . . ?
N7 N6 Fe1 119.7(2) . . ?
C9 N7 N6 109.2(3) . . ?
C9 N7 B1 132.0(3) . . ?
N6 N7 B1 118.7(3) . . ?
N6 C7 C8 109.5(4) . . ?
C9 C8 C7 105.5(4) . . ?
N7 C9 C8 108.6(4) . . ?
C10 N8 N9 106.7(3) . . ?
C10 N8 Fe1 133.9(3) . . ?
N9 N8 Fe1 119.5(2) . . ?
C12 N9 N8 109.3(3) . . ?
C12 N9 B1 132.3(3) . . ?
N8 N9 B1 118.4(3) . . ?
N8 C10 C11 110.6(3) . . ?
C10 C11 C12 104.5(3) . . ?
N9 C12 C11 108.9(4) . . ?
N5 B1 N7 107.7(3) . . ?
N5 B1 N9 106.7(3) . . ?
N7 B1 N9 105.9(3) . . ?
O2 Mn1 O1 95.37(11) . . ?
O2 Mn1 N11 89.92(12) . . ?
O1 Mn1 N11 172.11(12) . . ?
O2 Mn1 N10 173.86(12) . . ?
O1 Mn1 N10 90.77(12) . . ?
N11 Mn1 N10 83.95(13) . . ?
O2 Mn1 N1 91.81(11) . . ?
O1 Mn1 N1 93.05(11) . . ?
N11 Mn1 N1 92.63(12) . . ?
N10 Mn1 N1 88.08(12) . . ?
C27 N10 C26 121.7(3) . . ?
C27 N10 Mn1 127.3(3) . . ?
C26 N10 Mn1 111.0(2) . . ?
C23 N11 C25 123.0(3) . . ?
C23 N11 Mn1 127.5(3) . . ?
C25 N11 Mn1 109.5(2) . . ?
C38 O1 Mn1 127.0(2) . . ?
C13 O2 Mn1 124.4(2) . . ?
O2 C13 C22 124.1(3) . . ?
O2 C13 C14 115.9(3) . . ?
C22 C13 C14 120.0(3) . . ?
C15 C14 C19 119.7(3) . . ?
C15 C14 C13 120.9(3) . . ?
C19 C14 C13 119.4(4) . . ?
C16 C15 C14 120.5(4) . . ?
C15 C16 C17 120.2(4) . . ?
C18 C17 C16 120.3(4) . . ?
C17 C18 C19 121.3(4) . . ?
C20 C19 C14 119.2(4) . . ?
C20 C19 C18 122.9(4) . . ?
C14 C19 C18 117.9(4) . . ?
C21 C20 C19 121.1(4) . . ?
C20 C21 C22 122.2(4) . . ?
C13 C22 C21 118.0(4) . . ?
C13 C22 C23 123.1(3) . . ?
C21 C22 C23 118.9(4) . . ?
N11 C23 C22 120.6(3) . . ?
N11 C23 C24 120.5(3) . . ?
C22 C23 C24 119.0(3) . . ?
N11 C25 C26 107.5(3) . . ?
N10 C26 C25 108.1(3) . . ?
N10 C27 C29 121.2(3) . . ?
N10 C27 C28 120.3(4) . . ?
C29 C27 C28 118.4(3) . . ?
C38 C29 C30 117.0(4) . . ?
C38 C29 C27 124.0(3) . . ?
C30 C29 C27 118.9(3) . . ?
C31 C30 C29 123.4(4) . . ?
C30 C31 C32 120.3(4) . . ?
C31 C32 C33 122.4(4) . . ?
C31 C32 C37 119.2(4) . . ?
C33 C32 C37 118.4(4) . . ?
C34 C33 C32 120.9(4) . . ?
C33 C34 C35 120.5(4) . . ?
C36 C35 C34 120.4(4) . . ?
C35 C36 C37 121.1(4) . . ?
C36 C37 C32 118.7(4) . . ?
C36 C37 C38 121.6(3) . . ?
C32 C37 C38 119.7(4) . . ?
O1 C38 C29 123.4(4) . . ?
O1 C38 C37 116.3(3) . . ?
C29 C38 C37 120.3(3) . . ?

loop_
_geom_bond_atom_site_label_1
_geom_bond_atom_site_label_2
_geom_bond_distance
_geom_bond_site_symmetry_2
_geom_bond_publ_flag
Fe1 C1 1.912(4) . ?
Fe1 C2 1.929(4) . ?
Fe1 C3 1.936(4) . ?
Fe1 N4 1.972(3) . ?
Fe1 N6 1.981(3) . ?
Fe1 N8 1.982(3) . ?
C1 N1 1.151(4) . ?
N1 Mn1 2.247(3) . ?
C2 N2 1.143(5) . ?
C3 N3 1.141(5) . ?
N4 C4 1.328(5) . ?
N4 N5 1.363(4) . ?
N5 C6 1.348(5) . ?
N5 B1 1.537(5) . ?
C4 C5 1.381(5) . ?
C5 C6 1.385(6) . ?
N6 C7 1.338(5) . ?
N6 N7 1.362(4) . ?
N7 C9 1.343(4) . ?
N7 B1 1.545(5) . ?
C7 C8 1.390(5) . ?
C8 C9 1.374(6) . ?
N8 C10 1.339(5) . ?
N8 N9 1.372(4) . ?
N9 C12 1.339(5) . ?
N9 B1 1.553(5) . ?
C10 C11 1.389(5) . ?
C11 C12 1.389(6) . ?
Mn1 O2 1.878(3) . ?
Mn1 O1 1.880(3) . ?
Mn1 N11 1.991(3) . ?
Mn1 N10 1.994(3) . ?
N10 C27 1.308(5) . ?
N10 C26 1.473(5) . ?
N11 C23 1.302(5) . ?
N11 C25 1.473(5) . ?
O1 C38 1.318(4) . ?
O2 C13 1.321(4) . ?
C13 C22 1.402(5) . ?
C13 C14 1.443(5) . ?
C14 C15 1.403(5) . ?
C14 C19 1.416(5) . ?
C15 C16 1.372(5) . ?
C16 C17 1.401(6) . ?
C17 C18 1.356(6) . ?
C18 C19 1.424(6) . ?
C19 C20 1.407(6) . ?
C20 C21 1.348(6) . ?
C21 C22 1.433(5) . ?
C22 C23 1.462(5) . ?
C23 C24 1.506(5) . ?
C25 C26 1.505(6) . ?
C27 C29 1.451(5) . ?
C27 C28 1.508(5) . ?
C29 C38 1.411(5) . ?
C29 C30 1.442(5) . ?
C30 C31 1.348(6) . ?
C31 C32 1.411(6) . ?
C32 C33 1.416(6) . ?
C32 C37 1.428(5) . ?
C33 C34 1.354(6) . ?
C34 C35 1.409(6) . ?
C35 C36 1.350(6) . ?
C36 C37 1.411(5) . ?
C37 C38 1.434(5) . ?
O3 C39 1.437(5) . ?
O4 C40 1.613(14) . ?
